data_2019919
loop_
_publ_author_name
'Raissi Shabari, Akbar'
'Pourayoubi, Mehrdad'
'Marandi, Pari'
'Du\<sek, Michal'
'Eigner, V\'aclav'

_publ_section_title
;
 A new phosphorothioic triamide structure: P(S)[NHCH~2~C~6~H~5~]~3~
;
_journal_coeditor_code FN3190
_journal_issue 4
_journal_name_full 'Acta Crystallographica Section C'
_journal_page_first 338
_journal_page_last 343
_journal_paper_doi 10.1107/S2053229615004453
_journal_volume 71
_journal_year 2015
_chemical_formula_iupac 'C21 H24 N3 P S'
_chemical_formula_moiety 'C21 H24 N3 P S'
_chemical_formula_sum 'C21 H24 N3 P S'
_chemical_formula_weight 381.5
_chemical_name_systematic
;
<i>N</i>,<i>N</i>',<i>N</i>''-Tribenzylphosphorothioic triamide
;
_space_group_IT_number 14
_symmetry_cell_setting monoclinic
_symmetry_space_group_name_Hall '-P 2ybc'
_symmetry_space_group_name_H-M 'P 1 21/c 1'
_cell_angle_alpha 90
_cell_angle_beta 101.946(4)
_cell_angle_gamma 90
_cell_formula_units_Z 4
_cell_length_a 19.1669(10)
_cell_length_b 4.9965(2)
_cell_length_c 21.2416(11)
_cell_measurement_reflns_used 4793
_cell_measurement_temperature 120.00(10)
_cell_measurement_theta_max 66.94
_cell_measurement_theta_min 4.24
_cell_volume 1990.20(17)
_computing_cell_refinement
;
CrysAlis PRO (Agilent, 2014)
;
_computing_data_collection
;
CrysAlis PRO (Agilent, 2014)
;
_computing_data_reduction
;
CrysAlis PRO (Agilent, 2014)
;
_computing_molecular_graphics
;
Mercury (Macrae <i>et al.</i>, 2008)
;
_computing_publication_material
;
enCIFer (Allen <i>et al.</i>, 2004
;
_computing_structure_refinement
;
JANA2006 (Pet\<r\'i\<cek <i>et al.</i>, 2014)
;
_computing_structure_solution
;
SUPERFLIP (Palatinus & Chapuis 2007)
;
_diffrn_ambient_temperature 120
_diffrn_detector_area_resol_mean 5.1892
_diffrn_measured_fraction_theta_full 0.98
_diffrn_measured_fraction_theta_max 0.98
_diffrn_measurement_device 'four-circle diffractometer'
_diffrn_measurement_device_type 'Oxford Xcalibur Gemini ultra diffractometer with Atlas detector [OK?]'
_diffrn_measurement_method \w
_diffrn_radiation_monochromator mirror
_diffrn_radiation_source 'X-ray tube'
_diffrn_radiation_type 'Cu K\a'
_diffrn_radiation_wavelength 1.54184
_diffrn_reflns_av_R_equivalents 0.0487
_diffrn_reflns_limit_h_max 22
_diffrn_reflns_limit_h_min -22
_diffrn_reflns_limit_k_max 4
_diffrn_reflns_limit_k_min -5
_diffrn_reflns_limit_l_max 17
_diffrn_reflns_limit_l_min -24
_diffrn_reflns_number 6594
_diffrn_reflns_theta_full 66.95
_diffrn_reflns_theta_max 66.95
_diffrn_reflns_theta_min 4.25
_exptl_absorpt_coefficient_mu 2.26
_exptl_absorpt_correction_T_max 0.682
_exptl_absorpt_correction_T_min 0.536
_exptl_absorpt_correction_type analytical
_exptl_absorpt_process_details
;
(CrysAlis PRO; Agilent, 2014)
;
_exptl_crystal_colour colourless
_exptl_crystal_density_diffrn 1.2727
_exptl_crystal_description prism
_exptl_crystal_F_000 808
_exptl_crystal_size_max 0.416
_exptl_crystal_size_mid 0.266
_exptl_crystal_size_min 0.22
_refine_diff_density_max 0.46
_refine_diff_density_min -0.40
_refine_ls_extinction_coef 14E2(3)
_refine_ls_extinction_method
;
B-C type 1 Gaussian isotropic (Becker & Coppens, 1974a,b)
;
_refine_ls_goodness_of_fit_ref 1.85
_refine_ls_hydrogen_treatment mixed
_refine_ls_number_constraints 87
_refine_ls_number_parameters 245
_refine_ls_number_reflns 3443
_refine_ls_number_restraints 3
_refine_ls_R_factor_all 0.0617
_refine_ls_R_factor_gt 0.0549
_refine_ls_shift/su_max 0.0115
_refine_ls_shift/su_mean 0.0006
_refine_ls_structure_factor_coef Fsqd
_refine_ls_weighting_details 'w = 1/[\s^2^(I) + 0.0016I^2^]'
_refine_ls_weighting_scheme sigma
_refine_ls_wR_factor_gt 0.1315
_refine_ls_wR_factor_ref 0.1375
_reflns_number_gt 2891
_reflns_number_total 3443
_reflns_threshold_expression I>3\s(I)
_cod_data_source_file fn3190sup1.cf
_cod_data_source_block I
_cod_original_sg_symbol_H-M 'P 21/c'
_cod_database_code 2019919
_cod_database_fobs_code 2019919

loop_
_space_group_symop_id
_space_group_symop_operation_xyz
1 x,y,z
2 -x,y+1/2,-z+1/2
3 -x,-y,-z
4 x,-y+1/2,z+1/2

loop_
_atom_site_type_symbol
_atom_site_label
_atom_site_fract_x
_atom_site_fract_y
_atom_site_fract_z
_atom_site_U_iso_or_equiv
_atom_site_adp_type
_atom_site_calc_flag
_atom_site_occupancy
S S1 0.19132(3) 0.37255(12) 0.07551(3) 0.0232(2) Uani d 1
P P1 0.22306(3) 0.61578(12) 0.01467(3) 0.0188(2) Uani d 1
N N1 0.28463(11) 0.8412(4) 0.04528(10) 0.0219(6) Uani d 1
C C1 0.34904(14) 0.7389(5) 0.08933(13) 0.0298(8) Uani d 1
C C2 0.40189(13) 0.9603(5) 0.11005(12) 0.0246(8) Uani d 1
C C3 0.44503(15) 1.0533(6) 0.06967(15) 0.0345(9) Uani d 1
C C4 0.49425(15) 1.2569(6) 0.08949(17) 0.0406(10) Uani d 1
C C5 0.50043(15) 1.3698(5) 0.14982(16) 0.0363(9) Uani d 1
C C6 0.45723(16) 1.2806(6) 0.18998(14) 0.0354(9) Uani d 1
C C7 0.40819(15) 1.0786(5) 0.16994(13) 0.0298(8) Uani d 1
N N2 0.25592(12) 0.4394(4) -0.03717(10) 0.0251(7) Uani d 1
C C8 0.29064(17) 0.5619(6) -0.08539(14) 0.0378(10) Uani d 1
C C9 0.28320(15) 0.3861(5) -0.14406(13) 0.0280(9) Uani d 1
C C10 0.22378(16) 0.4065(6) -0.19432(14) 0.0341(9) Uani d 1
C C11 0.21634(16) 0.2440(6) -0.24715(14) 0.0381(10) Uani d 1
C C12 0.26748(18) 0.0542(6) -0.25150(13) 0.0381(10) Uani d 1
C C13 0.32698(17) 0.0300(6) -0.20216(14) 0.0371(10) Uani d 1
C C14 0.33483(15) 0.1960(6) -0.14900(13) 0.0310(9) Uani d 1
N N3 0.16183(11) 0.8151(4) -0.02715(10) 0.0243(7) Uani d 1
C C15 0.09230(14) 0.6978(5) -0.05676(13) 0.0320(9) Uani d 1
C C16 0.04654(14) 0.8978(5) -0.09974(12) 0.0243(8) Uani d 1
C C17 0.07197(14) 1.0349(5) -0.14721(13) 0.0279(8) Uani d 1
C C18 0.02926(15) 1.2168(6) -0.18673(13) 0.0312(9) Uani d 1
C C19 -0.03972(15) 1.2638(6) -0.17896(13) 0.0338(9) Uani d 1
C C20 -0.06537(16) 1.1280(6) -0.13231(14) 0.0367(10) Uani d 1
C C21 -0.02288(15) 0.9466(6) -0.09281(13) 0.0323(9) Uani d 1
H H1C1 0.370603 0.60186 0.068039 0.0357 Uiso d 1
H H2C1 0.335855 0.661116 0.126509 0.0357 Uiso d 1
H H1C3 0.440863 0.976289 0.02765 0.0414 Uiso d 1
H H1C4 0.523932 1.318974 0.061238 0.0487 Uiso d 1
H H1C5 0.534579 1.509347 0.163687 0.0435 Uiso d 1
H H1C6 0.461173 1.35875 0.231862 0.0425 Uiso d 1
H H1C7 0.378008 1.019516 0.198053 0.0357 Uiso d 1
H H1C8 0.340274 0.589464 -0.067162 0.0454 Uiso d 1
H H2C8 0.269422 0.733188 -0.097633 0.0454 Uiso d 1
H H1C10 0.187545 0.536349 -0.191824 0.041 Uiso d 1
H H1C11 0.175257 0.262172 -0.281454 0.0457 Uiso d 1
H H1C12 0.261829 -0.060389 -0.288496 0.0457 Uiso d 1
H H1C13 0.362716 -0.101717 -0.204831 0.0446 Uiso d 1
H H1C14 0.376405 0.179835 -0.115136 0.0372 Uiso d 1
H H1C15 0.068297 0.640922 -0.023634 0.0384 Uiso d 1
H H2C15 0.09954 0.543337 -0.08152 0.0384 Uiso d 1
H H1C17 0.119755 1.003223 -0.152701 0.0335 Uiso d 1
H H1C18 0.047383 1.310142 -0.219454 0.0374 Uiso d 1
H H1C19 -0.069419 1.39067 -0.206058 0.0406 Uiso d 1
H H1C20 -0.113258 1.159547 -0.127111 0.044 Uiso d 1
H H1C21 -0.041423 0.853396 -0.060298 0.0388 Uiso d 1
H H1N1 0.2686(15) 0.984(3) 0.0619(12) 0.0263 Uiso d 1
H H1N2 0.2607(16) 0.2649(9) -0.0327(14) 0.0301 Uiso d 1
H H1N3 0.1599(16) 0.974(3) -0.0096(13) 0.0292 Uiso d 1

loop_
_atom_site_aniso_label
_atom_site_aniso_U_11
_atom_site_aniso_U_22
_atom_site_aniso_U_33
_atom_site_aniso_U_12
_atom_site_aniso_U_13
_atom_site_aniso_U_23
_atom_site_aniso_type_symbol
S1 0.0278(3) 0.0191(4) 0.0243(3) 0.0017(2) 0.0091(2) 0.0015(2) S
P1 0.0205(3) 0.0153(4) 0.0206(3) -0.0006(2) 0.0040(2) -0.0009(2) P
N1 0.0231(11) 0.0143(10) 0.0267(10) 0.0010(8) 0.0012(9) -0.0016(8) N
C1 0.0255(13) 0.0222(14) 0.0374(14) 0.0007(11) -0.0034(11) 0.0004(11) C
C2 0.0185(12) 0.0184(13) 0.0339(13) 0.0036(10) -0.0013(10) 0.0003(11) C
C3 0.0309(14) 0.0331(15) 0.0415(16) -0.0013(12) 0.0123(12) -0.0082(13) C
C4 0.0272(14) 0.0351(17) 0.063(2) -0.0024(12) 0.0185(14) -0.0014(15) C
C5 0.0225(13) 0.0246(15) 0.0555(18) -0.0004(11) -0.0060(13) -0.0022(13) C
C6 0.0404(16) 0.0273(15) 0.0322(14) 0.0002(12) -0.0071(12) -0.0017(12) C
C7 0.0331(15) 0.0245(14) 0.0302(14) -0.0007(11) 0.0028(11) 0.0033(11) C
N2 0.0348(12) 0.0163(11) 0.0271(11) -0.0043(9) 0.0133(9) -0.0020(9) N
C8 0.0493(18) 0.0339(16) 0.0372(15) -0.0155(14) 0.0250(14) -0.0087(13) C
C9 0.0347(14) 0.0246(14) 0.0296(13) -0.0062(11) 0.0178(12) 0.0000(10) C
C10 0.0300(14) 0.0327(16) 0.0428(16) 0.0018(12) 0.0149(13) 0.0015(12) C
C11 0.0370(16) 0.0438(18) 0.0325(14) -0.0042(14) 0.0050(12) 0.0028(13) C
C12 0.0550(19) 0.0371(16) 0.0258(14) -0.0031(14) 0.0168(13) -0.0048(12) C
C13 0.0479(18) 0.0335(16) 0.0352(15) 0.0086(13) 0.0204(13) 0.0041(13) C
C14 0.0332(15) 0.0343(15) 0.0272(13) -0.0003(12) 0.0101(11) 0.0048(12) C
N3 0.0255(11) 0.0175(11) 0.0266(10) -0.0030(9) -0.0023(9) -0.0007(8) N
C15 0.0294(14) 0.0231(14) 0.0376(15) -0.0071(11) -0.0067(12) 0.0049(11) C
C16 0.0250(13) 0.0191(13) 0.0261(12) -0.0027(10) -0.0010(10) -0.0021(10) C
C17 0.0242(13) 0.0270(14) 0.0311(13) 0.0011(11) 0.0022(10) 0.0004(11) C
C18 0.0351(15) 0.0287(15) 0.0274(13) -0.0008(12) 0.0011(11) 0.0028(11) C
C19 0.0318(14) 0.0296(15) 0.0355(15) 0.0096(12) -0.0033(12) -0.0008(12) C
C20 0.0264(14) 0.0418(17) 0.0412(16) 0.0083(12) 0.0056(12) -0.0040(13) C
C21 0.0305(14) 0.0352(16) 0.0308(14) -0.0019(12) 0.0056(11) 0.0001(12) C

loop_
_atom_type_symbol
_atom_type_scat_dispersion_real
_atom_type_scat_dispersion_imag
_atom_type_scat_source
C 0.0181 0.0091 'International Tables Vol C tables 4.2.6.8 and 6.1.1.1'
H 0.0000 0.0000 'International Tables Vol C tables 4.2.6.8 and 6.1.1.1'
N 0.0311 0.0180 'International Tables Vol C tables 4.2.6.8 and 6.1.1.1'
P 0.2955 0.4335 'International Tables Vol C tables 4.2.6.8 and 6.1.1.1'
S 0.3331 0.5567 'International Tables Vol C tables 4.2.6.8 and 6.1.1.1'

loop_
_geom_angle_atom_site_label_1
_geom_angle_atom_site_label_2
_geom_angle_atom_site_label_3
_geom_angle
_geom_angle_publ_flag
S1 P1 N1 117.01(8) y
S1 P1 N2 108.98(8) y
S1 P1 N3 116.47(9) y
N1 P1 N2 106.69(12) y
N1 P1 N3 99.76(10) y
N2 P1 N3 107.02(11) y
P1 N1 C1 116.45(16) y
P1 N1 H1N1 115.3(17) ?
C1 N1 H1N1 110.0(16) ?
N1 C1 C2 110.8(2) y
N1 C1 H1C1 109.47 ?
N1 C1 H2C1 109.47 ?
C2 C1 H1C1 109.47 ?
C2 C1 H2C1 109.47 ?
H1C1 C1 H2C1 108.11 ?
C1 C2 C3 121.1(2) ?
C1 C2 C7 120.6(3) ?
C3 C2 C7 118.3(2) ?
C2 C3 C4 120.7(3) ?
C2 C3 H1C3 119.65 ?
C4 C3 H1C3 119.65 ?
C3 C4 C5 120.1(3) ?
C3 C4 H1C4 119.96 ?
C5 C4 H1C4 119.96 ?
C4 C5 C6 119.6(3) ?
C4 C5 H1C5 120.2 ?
C6 C5 H1C5 120.2 ?
C5 C6 C7 120.1(3) ?
C5 C6 H1C6 119.96 ?
C7 C6 H1C6 119.96 ?
C2 C7 C6 121.2(3) ?
C2 C7 H1C7 119.4 ?
C6 C7 H1C7 119.4 ?
P1 N2 C8 122.66(18) y
P1 N2 H1N2 120(2) ?
C8 N2 H1N2 116(2) ?
N2 C8 C9 110.8(2) y
N2 C8 H1C8 109.47 ?
N2 C8 H2C8 109.47 ?
C9 C8 H1C8 109.47 ?
C9 C8 H2C8 109.47 ?
H1C8 C8 H2C8 108.07 ?
C8 C9 C10 120.9(3) ?
C8 C9 C14 120.9(2) ?
C10 C9 C14 118.2(2) ?
C9 C10 C11 121.0(3) ?
C9 C10 H1C10 119.51 ?
C11 C10 H1C10 119.51 ?
C10 C11 C12 120.5(3) ?
C10 C11 H1C11 119.75 ?
C12 C11 H1C11 119.75 ?
C11 C12 C13 119.6(3) ?
C11 C12 H1C12 120.2 ?
C13 C12 H1C12 120.2 ?
C12 C13 C14 119.9(3) ?
C12 C13 H1C13 120.05 ?
C14 C13 H1C13 120.05 ?
C9 C14 C13 120.8(2) ?
C9 C14 H1C14 119.61 ?
C13 C14 H1C14 119.61 ?
P1 N3 C15 117.98(17) y
P1 N3 H1N3 113.8(16) ?
C15 N3 H1N3 115(2) ?
N3 C15 C16 110.9(2) y
N3 C15 H1C15 109.47 ?
N3 C15 H2C15 109.47 ?
C16 C15 H1C15 109.47 ?
C16 C15 H2C15 109.47 ?
H1C15 C15 H2C15 108.01 ?
C15 C16 C17 121.3(2) ?
C15 C16 C21 120.1(2) ?
C17 C16 C21 118.6(2) ?
C16 C17 C18 120.8(3) ?
C16 C17 H1C17 119.61 ?
C18 C17 H1C17 119.61 ?
C17 C18 C19 119.9(3) ?
C17 C18 H1C18 120.06 ?
C19 C18 H1C18 120.06 ?
C18 C19 C20 119.7(3) ?
C18 C19 H1C19 120.17 ?
C20 C19 H1C19 120.17 ?
C19 C20 C21 120.6(3) ?
C19 C20 H1C20 119.71 ?
C21 C20 H1C20 119.71 ?
C16 C21 C20 120.5(3) ?
C16 C21 H1C21 119.74 ?
C20 C21 H1C21 119.74 ?

loop_
_geom_bond_atom_site_label_1
_geom_bond_atom_site_label_2
_geom_bond_distance
_geom_bond_publ_flag
S1 P1 1.9601(9) y
P1 N1 1.663(2) y
P1 N2 1.635(2) y
P1 N3 1.651(2) y
N1 C1 1.477(3) y
N1 H1N1 0.88(2) ?
C1 C2 1.503(4) ?
C1 H1C1 0.96 ?
C1 H2C1 0.96 ?
C2 C3 1.389(4) ?
C2 C7 1.385(4) ?
C3 C4 1.392(4) ?
C3 H1C3 0.96 ?
C4 C5 1.383(5) ?
C4 H1C4 0.96 ?
C5 C6 1.380(5) ?
C5 H1C5 0.96 ?
C6 C7 1.385(4) ?
C6 H1C6 0.96 ?
C7 H1C7 0.96 ?
N2 C8 1.466(4) y
N2 H1N2 0.880(6) ?
C8 C9 1.507(4) ?
C8 H1C8 0.96 ?
C8 H2C8 0.96 ?
C9 C10 1.394(4) ?
C9 C14 1.391(4) ?
C10 C11 1.368(4) ?
C10 H1C10 0.96 ?
C11 C12 1.381(5) ?
C11 H1C11 0.96 ?
C12 C13 1.385(4) ?
C12 H1C12 0.96 ?
C13 C14 1.384(4) ?
C13 H1C13 0.96 ?
C14 H1C14 0.96 ?
N3 C15 1.473(3) y
N3 H1N3 0.880(17) ?
C15 C16 1.507(3) ?
C15 H1C15 0.96 ?
C15 H2C15 0.96 ?
C16 C17 1.388(4) ?
C16 C21 1.390(4) ?
C17 C18 1.384(4) ?
C17 H1C17 0.96 ?
C18 C19 1.386(4) ?
C18 H1C18 0.96 ?
C19 C20 1.373(4) ?
C19 H1C19 0.96 ?
C20 C21 1.381(4) ?
C20 H1C20 0.96 ?
C21 H1C21 0.96 ?

loop_
_geom_hbond_atom_site_label_D
_geom_hbond_atom_site_label_H
_geom_hbond_atom_site_label_A
_geom_hbond_site_symmetry_A
_geom_hbond_distance_DH
_geom_hbond_distance_HA
_geom_hbond_distance_DA
_geom_hbond_angle_DHA
_geom_hbond_publ_flag
N1 H1N1 S1 1_565 0.88(2) 2.49(2) 3.337(2) 161(2) y
N2 H1N2 N1 1_545 0.880(6) 2.668(17) 3.450(3) 149(2) y
N3 H1N3 S1 1_565 0.880(17) 2.67(2) 3.510(2) 159(2) y
